data_2018171
loop_
_publ_author_name
'Atria, Ana Mar\'ia'
'Garland, Maria Teresa'
'Baggio, Ricardo'

_publ_section_title
;
 Tetraaquabis(2,6-diamine-7<i>H</i>-purine-\k<i>N</i>^9^)cobalt(II)
 benzene-1,2,4,5-tetracarboxylate tetrahydrate
;
_journal_coeditor_code BM3106
_journal_issue 8
_journal_name_full 'Acta Crystallographica Section C'
_journal_page_first m275
_journal_page_last m278
_journal_paper_doi 10.1107/S0108270111020488
_journal_volume 67
_journal_year 2011
_chemical_formula_iupac '[Co (C5 H7 N6)2 (H2 O)4] C10 H2 O8 , 4H2 O'
_chemical_formula_moiety 'C10 H22 Co N12 O4 4+,  C10 H2 O8 4-, 4(H2 O)'
_chemical_formula_sum 'C20 H32 Co N12 O16'
_chemical_formula_weight 755.51
_chemical_name_systematic
;
Tetraaquabis(2,6-diamine-7<i>H</i>-purine-\k<i>N</i>^9^)cobalt(II)
benzene-1,2,4,5-tetracarboxylate tetrahydrate
;
_space_group_IT_number 2
_symmetry_cell_setting triclinic
_symmetry_space_group_name_Hall '-P 1'
_symmetry_space_group_name_H-M 'P -1'
_atom_sites_solution_hydrogens geom
_atom_sites_solution_primary direct
_atom_sites_solution_secondary difmap
_audit_creation_method SHELXL97
_cell_angle_alpha 91.0260(10)
_cell_angle_beta 94.7320(10)
_cell_angle_gamma 92.7940(10)
_cell_formula_units_Z 2
_cell_length_a 7.5730(3)
_cell_length_b 11.9386(4)
_cell_length_c 15.6694(6)
_cell_measurement_reflns_used 9999
_cell_measurement_temperature 150(2)
_cell_measurement_theta_max 27.80
_cell_measurement_theta_min 1.30
_cell_volume 1409.84(9)
_computing_cell_refinement 'SAINT (Bruker, 2002)'
_computing_data_collection 'SMART (Bruker, 2001)'
_computing_data_reduction 'SAINT (Bruker, 2002)'
_computing_molecular_graphics 'SHELXTL (Sheldrick, 2008)'
_computing_publication_material
;
SHELXTL (Sheldrick, 2008) and PLATON (Spek, 2009)
;
_computing_structure_refinement 'SHELXL97 Sheldrick, 2008)'
_computing_structure_solution 'SHELXS97 (Sheldrick, 2008)'
_diffrn_ambient_temperature 150(2)
_diffrn_measured_fraction_theta_full 0.998
_diffrn_measured_fraction_theta_max 0.935
_diffrn_measurement_device_type 'Bruker SMART CCD area-detector'
_diffrn_measurement_method 'CCD rotation images, thin slices'
_diffrn_radiation_monochromator graphite
_diffrn_radiation_source 'sealed tube'
_diffrn_radiation_type MoK\a
_diffrn_radiation_wavelength 0.71073
_diffrn_reflns_av_R_equivalents 0.0180
_diffrn_reflns_av_sigmaI/netI 0.0175
_diffrn_reflns_limit_h_max 9
_diffrn_reflns_limit_h_min -9
_diffrn_reflns_limit_k_max 15
_diffrn_reflns_limit_k_min -15
_diffrn_reflns_limit_l_max 19
_diffrn_reflns_limit_l_min -20
_diffrn_reflns_number 22822
_diffrn_reflns_theta_full 26.00
_diffrn_reflns_theta_max 27.80
_diffrn_reflns_theta_min 1.30
_diffrn_standards_number 0
_exptl_absorpt_coefficient_mu 0.711
_exptl_absorpt_correction_T_max 0.89
_exptl_absorpt_correction_T_min 0.82
_exptl_absorpt_correction_type multi-scan
_exptl_absorpt_process_details '(SADABS in SAINT-NT; Bruker, 2002)'
_exptl_crystal_colour pink
_exptl_crystal_density_diffrn 1.780
_exptl_crystal_description polyhedron
_exptl_crystal_F_000 782
_exptl_crystal_size_max 0.54
_exptl_crystal_size_mid 0.19
_exptl_crystal_size_min 0.16
_refine_diff_density_max 0.898
_refine_diff_density_min -0.234
_refine_ls_extinction_method none
_refine_ls_goodness_of_fit_ref 1.043
_refine_ls_hydrogen_treatment mixed
_refine_ls_matrix_type full
_refine_ls_number_parameters 550
_refine_ls_number_reflns 6235
_refine_ls_number_restraints 36
_refine_ls_restrained_S_all 1.042
_refine_ls_R_factor_all 0.0386
_refine_ls_R_factor_gt 0.0341
_refine_ls_shift/su_max 0.000
_refine_ls_shift/su_mean 0.000
_refine_ls_structure_factor_coef Fsqd
_refine_ls_weighting_details 'calc w=1/[\s^2^(Fo^2^)+(0.0585P)^2^+0.4507P] where P=(Fo^2^+2Fc^2^)/3'
_refine_ls_weighting_scheme calc
_refine_ls_wR_factor_gt 0.0906
_refine_ls_wR_factor_ref 0.0953
_reflns_number_gt 5525
_reflns_number_total 6235
_reflns_threshold_expression I>2\s(I)
_cod_data_source_file bm3106.cif
_cod_data_source_block I
_cod_depositor_comments
;
The following automatic conversions were performed:

data name '_iucr_refine_instruction_details' was replaced with
'_iucr_refine_instructions_details' as specified in the replacement
file 'data/replacement-values/replacement_tags.lst'.

Automatic conversion script
Id: cif_correct_tags 9268 2022-04-12 08:56:07Z antanas 
;
_cod_database_code 2018171
_cod_database_fobs_code 2018171

loop_
_symmetry_equiv_pos_as_xyz
'x, y, z'
'-x, -y, -z'

loop_
_atom_site_type_symbol
_atom_site_label
_atom_site_fract_x
_atom_site_fract_y
_atom_site_fract_z
_atom_site_U_iso_or_equiv
_atom_site_adp_type
_atom_site_calc_flag
_atom_site_refinement_flags
_atom_site_occupancy
_atom_site_symmetry_multiplicity
Co Co1 0.25925(2) 0.256490(15) 0.250449(11) 0.01303(8) Uani d . 1 1
N N11 0.27315(17) 0.37228(10) 0.35769(8) 0.0161(3) Uani d . 1 1
N N21 0.18154(17) 0.51238(10) 0.43706(8) 0.0156(3) Uani d D 1 1
H H21 0.128(2) 0.5752(10) 0.4475(11) 0.019 Uiso d D 1 1
N N31 0.42566(17) 0.36306(10) 0.61342(8) 0.0161(3) Uani d . 1 1
N N41 0.44273(17) 0.28240(11) 0.47497(8) 0.0165(3) Uani d D 1 1
H H41 0.479(2) 0.2261(11) 0.4465(10) 0.020 Uiso d D 1 1
N N51 0.28004(18) 0.52575(11) 0.63327(8) 0.0181(3) Uani d D 1 1
H H51A 0.295(3) 0.5193(17) 0.6888(6) 0.032(5) Uiso d D 1 1
H H51B 0.231(2) 0.5872(11) 0.6163(12) 0.027(5) Uiso d D 1 1
N N61 0.56414(19) 0.19776(11) 0.59478(9) 0.0204(3) Uani d D 1 1
H H61A 0.560(3) 0.1920(18) 0.6503(6) 0.035(6) Uiso d D 1 1
H H61B 0.575(3) 0.1403(12) 0.5602(11) 0.031(5) Uiso d D 1 1
C C11 0.1777(2) 0.46408(12) 0.35920(9) 0.0167(3) Uani d . 1 1
H H11 0.1139 0.4919 0.3100 0.020 Uiso calc R 1 1
C C21 0.28839(19) 0.44879(12) 0.49095(9) 0.0153(3) Uani d . 1 1
C C31 0.33078(19) 0.44820(12) 0.58048(9) 0.0147(3) Uani d . 1 1
C C41 0.47532(19) 0.28250(12) 0.56148(9) 0.0159(3) Uani d . 1 1
C C51 0.34096(19) 0.36389(12) 0.44036(9) 0.0153(3) Uani d . 1 1
O O12 1.02000(15) -0.29966(9) 0.45194(7) 0.0226(2) Uani d . 1 1
O O22 1.14275(15) -0.26819(9) 0.58488(7) 0.0214(2) Uani d . 1 1
O O32 0.56420(14) 0.08420(9) 0.42258(7) 0.0173(2) Uani d . 1 1
O O42 0.70410(15) 0.05395(9) 0.30503(7) 0.0211(2) Uani d . 1 1
C C12 1.03724(19) -0.11312(12) 0.50715(9) 0.0138(3) Uani d . 1 1
C C22 0.89942(19) -0.07996(12) 0.44996(9) 0.0142(3) Uani d . 1 1
H H22 0.8310 -0.1352 0.4155 0.017 Uiso calc R 1 1
C C32 0.86024(19) 0.03209(12) 0.44238(9) 0.0132(3) Uani d . 1 1
C C42 1.06953(19) -0.23598(12) 0.51543(9) 0.0152(3) Uani d . 1 1
C C52 0.69869(19) 0.06054(11) 0.38474(9) 0.0141(3) Uani d . 1 1
O O1W 0.25414(15) 0.11736(9) 0.33084(7) 0.0181(2) Uani d D 1 1
H H1WA 0.195(2) 0.0582(12) 0.3110(13) 0.036(6) Uiso d D 1 1
H H1WB 0.3489(17) 0.0958(15) 0.3578(12) 0.029(5) Uiso d D 1 1
O O2W 0.53611(14) 0.25465(9) 0.25907(7) 0.0190(2) Uani d D 1 1
H H2WB 0.585(3) 0.1926(11) 0.2659(13) 0.037(6) Uiso d D 1 1
H H2WA 0.588(3) 0.2912(14) 0.2218(11) 0.046(7) Uiso d D 1 1
O O3W 0.63152(17) 0.38970(10) 0.77701(8) 0.0276(3) Uani d D 1 1
H H3WB 0.608(3) 0.3391(14) 0.8127(10) 0.040(6) Uiso d D 1 1
H H3WA 0.562(2) 0.3774(17) 0.7321(8) 0.041(6) Uiso d D 1 1
O O4W 0.38692(17) 0.17111(10) 0.75683(8) 0.0276(3) Uani d D 1 1
H H4WB 0.422(3) 0.1838(16) 0.8098(7) 0.046(7) Uiso d D 1 1
H H4WA 0.355(3) 0.1018(10) 0.7513(14) 0.069(8) Uiso d D 1 1
N N11' 0.24934(17) 0.14407(10) 0.14173(8) 0.0167(3) Uani d . 1 1
N N21' 0.32333(17) -0.00662(10) 0.06828(8) 0.0158(3) Uani d D 1 1
H H21' 0.363(2) -0.0734(9) 0.0634(11) 0.019 Uiso d D 1 1
N N31' 0.07271(17) 0.13285(10) -0.11176(8) 0.0166(3) Uani d . 1 1
N N41' 0.08464(17) 0.23128(11) 0.02163(8) 0.0169(3) Uani d D 1 1
H H41' 0.045(2) 0.2883(11) 0.0493(11) 0.020 Uiso d D 1 1
N N51' 0.19608(19) -0.03866(11) -0.12541(8) 0.0189(3) Uani d D 1 1
H H51C 0.165(3) -0.0424(16) -0.1795(6) 0.029(5) Uiso d D 1 1
H H51D 0.245(2) -0.0979(12) -0.1038(12) 0.027(5) Uiso d D 1 1
N N61' -0.04210(19) 0.30745(11) -0.10094(8) 0.0201(3) Uani d D 1 1
H H61C -0.043(3) 0.3059(18) -0.1568(6) 0.033(6) Uiso d D 1 1
H H61D -0.044(3) 0.3690(11) -0.0689(11) 0.029(5) Uiso d D 1 1
C C11' 0.3354(2) 0.04830(12) 0.14365(9) 0.0172(3) Uani d . 1 1
H H11' 0.3986 0.0222 0.1937 0.021 Uiso calc R 1 1
C C21' 0.22164(19) 0.05710(12) 0.01194(9) 0.0149(3) Uani d . 1 1
C C31' 0.16405(19) 0.04779(12) -0.07644(9) 0.0146(3) Uani d . 1 1
C C41' 0.03984(19) 0.22221(12) -0.06385(9) 0.0160(3) Uani d . 1 1
C C51' 0.17998(19) 0.14866(12) 0.05923(9) 0.0147(3) Uani d . 1 1
O O12' -0.53044(16) 0.79153(9) 0.07469(8) 0.0261(3) Uani d . 1 1
O O22' -0.66860(17) 0.77295(9) -0.05571(8) 0.0288(3) Uani d . 1 1
O O32' -0.05782(14) 0.42296(9) 0.08041(7) 0.0178(2) Uani d . 1 1
O O42' -0.22780(15) 0.40999(9) 0.19016(7) 0.0210(2) Uani d . 1 1
C C12' -0.54332(19) 0.61232(12) 0.00435(9) 0.0140(3) Uani d . 1 1
C C22' -0.40548(19) 0.57313(12) 0.05830(9) 0.0149(3) Uani d . 1 1
H H22' -0.3409 0.6235 0.0984 0.018 Uiso calc R 1 1
C C32' -0.36054(19) 0.46175(12) 0.05463(9) 0.0135(3) Uani d . 1 1
C C42' -0.5839(2) 0.73471(12) 0.00781(10) 0.0173(3) Uani d . 1 1
C C52' -0.2045(2) 0.42694(11) 0.11306(9) 0.0147(3) Uani d . 1 1
O O1W' 0.25618(15) 0.39672(9) 0.17111(7) 0.0181(2) Uani d D 1 1
H H1WC 0.313(2) 0.4574(11) 0.1863(13) 0.039(6) Uiso d D 1 1
H H1WD 0.1575(16) 0.4140(15) 0.1449(11) 0.026(5) Uiso d D 1 1
O O2W' -0.01877(14) 0.24682(9) 0.24857(7) 0.0176(2) Uani d D 1 1
H H2WD -0.073(3) 0.3030(13) 0.2284(12) 0.042(6) Uiso d D 1 1
H H2WC -0.056(3) 0.2320(16) 0.2964(8) 0.040(6) Uiso d D 1 1
O O3W' -0.13784(19) 0.09108(11) -0.27225(8) 0.0326(3) Uani d D 1 1
H H3WD -0.102(3) 0.1417(15) -0.3047(11) 0.046(7) Uiso d D 1 1
H H3WC -0.074(3) 0.099(2) -0.2241(9) 0.060(8) Uiso d D 1 1
O O4W' 0.07752(19) 0.30298(12) -0.27634(9) 0.0361(3) Uani d D 1 1
H H4WD 0.062(3) 0.304(2) -0.3315(6) 0.060(8) Uiso d D 1 1
H H4WC 0.175(2) 0.270(2) -0.2651(13) 0.073(9) Uiso d D 1 1

loop_
_atom_site_aniso_label
_atom_site_aniso_U_11
_atom_site_aniso_U_22
_atom_site_aniso_U_33
_atom_site_aniso_U_12
_atom_site_aniso_U_13
_atom_site_aniso_U_23
Co1 0.01317(12) 0.01397(12) 0.01175(12) 0.00283(8) -0.00094(8) -0.00168(8)
N11 0.0167(6) 0.0170(6) 0.0145(6) 0.0030(5) -0.0003(5) -0.0016(5)
N21 0.0173(6) 0.0143(6) 0.0151(6) 0.0041(5) -0.0001(5) -0.0004(5)
N31 0.0174(6) 0.0165(6) 0.0142(6) 0.0009(5) -0.0001(5) -0.0014(5)
N41 0.0186(6) 0.0174(6) 0.0135(6) 0.0054(5) -0.0002(5) -0.0033(5)
N51 0.0251(7) 0.0164(6) 0.0126(6) 0.0045(5) -0.0003(5) -0.0026(5)
N61 0.0261(7) 0.0190(7) 0.0164(6) 0.0076(5) -0.0008(5) -0.0010(5)
C11 0.0180(7) 0.0167(7) 0.0153(7) 0.0020(6) -0.0001(6) -0.0008(5)
C21 0.0158(7) 0.0148(7) 0.0153(7) 0.0013(5) 0.0004(5) -0.0006(5)
C31 0.0141(7) 0.0144(7) 0.0155(7) -0.0013(5) 0.0014(5) -0.0011(5)
C41 0.0142(7) 0.0169(7) 0.0162(7) -0.0006(5) -0.0003(5) -0.0001(5)
C51 0.0141(7) 0.0158(7) 0.0159(7) 0.0004(5) 0.0015(5) -0.0012(5)
O12 0.0256(6) 0.0153(5) 0.0254(6) 0.0055(4) -0.0078(5) -0.0056(4)
O22 0.0271(6) 0.0153(5) 0.0212(6) 0.0045(4) -0.0040(4) 0.0024(4)
O32 0.0149(5) 0.0194(5) 0.0177(5) 0.0044(4) 0.0000(4) 0.0001(4)
O42 0.0242(6) 0.0251(6) 0.0140(5) 0.0069(5) -0.0017(4) -0.0008(4)
C12 0.0153(7) 0.0129(6) 0.0133(6) 0.0026(5) 0.0010(5) -0.0012(5)
C22 0.0138(7) 0.0149(7) 0.0136(7) 0.0008(5) -0.0005(5) -0.0023(5)
C32 0.0128(7) 0.0151(7) 0.0118(6) 0.0026(5) 0.0005(5) -0.0003(5)
C42 0.0125(7) 0.0139(7) 0.0192(7) 0.0009(5) 0.0004(5) 0.0003(5)
C52 0.0162(7) 0.0106(6) 0.0150(7) 0.0008(5) -0.0021(5) -0.0003(5)
O1W 0.0174(6) 0.0176(5) 0.0186(5) 0.0014(4) -0.0040(4) 0.0012(4)
O2W 0.0150(5) 0.0187(5) 0.0235(6) 0.0027(4) 0.0016(4) 0.0028(4)
O3W 0.0323(7) 0.0272(6) 0.0213(6) -0.0072(5) -0.0044(5) -0.0014(5)
O4W 0.0340(7) 0.0262(6) 0.0220(6) -0.0028(5) 0.0018(5) 0.0020(5)
N11' 0.0179(6) 0.0174(6) 0.0146(6) 0.0038(5) -0.0002(5) -0.0010(5)
N21' 0.0191(6) 0.0139(6) 0.0143(6) 0.0039(5) -0.0005(5) -0.0015(5)
N31' 0.0180(6) 0.0167(6) 0.0147(6) 0.0016(5) -0.0003(5) -0.0014(5)
N41' 0.0203(7) 0.0164(6) 0.0141(6) 0.0058(5) -0.0004(5) -0.0028(5)
N51' 0.0268(7) 0.0156(6) 0.0138(6) 0.0046(5) -0.0025(5) -0.0035(5)
N61' 0.0258(7) 0.0174(6) 0.0169(6) 0.0058(5) -0.0021(5) -0.0012(5)
C11' 0.0184(7) 0.0184(7) 0.0146(7) 0.0034(6) -0.0005(6) -0.0002(5)
C21' 0.0147(7) 0.0156(7) 0.0144(7) 0.0014(5) 0.0004(5) -0.0001(5)
C31' 0.0142(7) 0.0153(7) 0.0141(7) -0.0008(5) 0.0012(5) -0.0001(5)
C41' 0.0142(7) 0.0174(7) 0.0161(7) 0.0002(5) 0.0005(5) -0.0014(5)
C51' 0.0135(7) 0.0154(7) 0.0152(7) 0.0018(5) 0.0012(5) -0.0002(5)
O12' 0.0292(6) 0.0174(5) 0.0303(6) 0.0071(5) -0.0073(5) -0.0085(5)
O22' 0.0367(7) 0.0147(5) 0.0330(7) 0.0066(5) -0.0129(5) 0.0021(5)
O32' 0.0151(5) 0.0193(5) 0.0192(5) 0.0043(4) 0.0002(4) 0.0011(4)
O42' 0.0225(6) 0.0273(6) 0.0135(5) 0.0075(5) -0.0009(4) 0.0006(4)
C12' 0.0153(7) 0.0127(6) 0.0142(7) 0.0025(5) 0.0011(5) 0.0002(5)
C22' 0.0153(7) 0.0155(7) 0.0133(6) 0.0008(5) -0.0009(5) -0.0024(5)
C32' 0.0132(7) 0.0157(7) 0.0118(6) 0.0021(5) 0.0007(5) 0.0011(5)
C42' 0.0151(7) 0.0138(7) 0.0226(7) 0.0012(5) 0.0003(6) -0.0003(6)
C52' 0.0170(7) 0.0117(6) 0.0151(7) 0.0027(5) -0.0015(5) -0.0014(5)
O1W' 0.0188(6) 0.0163(5) 0.0182(5) 0.0007(4) -0.0037(4) 0.0007(4)
O2W' 0.0154(5) 0.0208(5) 0.0168(5) 0.0037(4) 0.0005(4) 0.0013(4)
O3W' 0.0399(8) 0.0306(7) 0.0246(6) -0.0111(6) -0.0061(6) -0.0010(5)
O4W' 0.0376(8) 0.0441(8) 0.0292(7) 0.0131(6) 0.0101(6) 0.0114(6)

loop_
_atom_type_symbol
_atom_type_description
_atom_type_scat_dispersion_real
_atom_type_scat_dispersion_imag
_atom_type_scat_source
C C 0.0033 0.0016 'International Tables Vol C Tables 4.2.6.8 and 6.1.1.4'
H H 0.0000 0.0000 'International Tables Vol C Tables 4.2.6.8 and 6.1.1.4'
N N 0.0061 0.0033 'International Tables Vol C Tables 4.2.6.8 and 6.1.1.4'
O O 0.0106 0.0060 'International Tables Vol C Tables 4.2.6.8 and 6.1.1.4'
Co Co 0.3494 0.9721 'International Tables Vol C Tables 4.2.6.8 and 6.1.1.4'

loop_
_geom_angle_atom_site_label_1
_geom_angle_atom_site_label_2
_geom_angle_atom_site_label_3
_geom_angle_site_symmetry_1
_geom_angle_site_symmetry_3
_geom_angle
O2W Co1 O2W' . . 175.22(4)
O2W Co1 O1W' . . 92.79(4)
O2W' Co1 O1W' . . 91.99(4)
O2W Co1 O1W . . 88.93(4)
O2W' Co1 O1W . . 86.29(4)
O1W' Co1 O1W . . 178.17(4)
O2W Co1 N11' . . 89.01(5)
O2W' Co1 N11' . . 90.96(5)
O1W' Co1 N11' . . 91.43(4)
O1W Co1 N11' . . 89.24(4)
O2W Co1 N11 . . 90.23(5)
O2W' Co1 N11 . . 89.90(4)
O1W' Co1 N11 . . 87.33(4)
O1W Co1 N11 . . 92.02(4)
N11' Co1 N11 . . 178.52(4)
C11 N11 C51 . . 103.63(12)
C11 N11 Co1 . . 123.39(10)
C51 N11 Co1 . . 131.73(10)
C11 N21 C21 . . 106.28(12)
C11 N21 H21 . . 123.4(12)
C21 N21 H21 . . 130.3(12)
C41 N31 C31 . . 119.96(13)
C41 N41 C51 . . 117.78(12)
C41 N41 H41 . . 117.0(12)
C51 N41 H41 . . 124.9(12)
C31 N51 H51A . . 121.5(13)
C31 N51 H51B . . 123.8(13)
H51A N51 H51B . . 114.7(18)
C41 N61 H61A . . 113.9(14)
C41 N61 H61B . . 116.2(13)
H61A N61 H61B . . 123.5(19)
N21 C11 N11 . . 113.18(13)
N21 C11 H11 . . 123.4
N11 C11 H11 . . 123.4
C51 C21 N21 . . 105.50(13)
C51 C21 C31 . . 119.75(13)
N21 C21 C31 . . 134.27(13)
N51 C31 N31 . . 118.90(13)
N51 C31 C21 . . 122.90(13)
N31 C31 C21 . . 118.19(13)
N61 C41 N31 . . 119.42(13)
N61 C41 N41 . . 117.06(13)
N31 C41 N41 . . 123.52(13)
N11 C51 N41 . . 128.01(13)
N11 C51 C21 . . 111.41(13)
N41 C51 C21 . . 120.53(13)
C22 C12 C32 . 2_756 119.63(13)
C22 C12 C42 . . 119.26(13)
C32 C12 C42 2_756 . 121.08(13)
C32 C22 C12 . . 121.38(13)
C32 C22 H22 . . 119.3
C12 C22 H22 . . 119.3
C22 C32 C12 . 2_756 118.99(13)
C22 C32 C52 . . 118.28(13)
C12 C32 C52 2_756 . 122.55(12)
O22 C42 O12 . . 124.52(13)
O22 C42 C12 . . 117.99(13)
O12 C42 C12 . . 117.49(13)
O42 C52 O32 . . 125.07(13)
O42 C52 C32 . . 119.26(13)
O32 C52 C32 . . 115.58(12)
Co1 O1W H1WA . . 116.9(13)
Co1 O1W H1WB . . 121.3(13)
H1WA O1W H1WB . . 107.0(13)
Co1 O2W H2WB . . 118.8(14)
Co1 O2W H2WA . . 116.2(15)
H2WB O2W H2WA . . 108.9(13)
H3WB O3W H3WA . . 107.4(13)
H4WB O4W H4WA . . 107.3(14)
C11' N11' C51' . . 103.66(12)
C11' N11' Co1 . . 122.11(10)
C51' N11' Co1 . . 134.02(10)
C11' N21' C21' . . 106.24(12)
C11' N21' H21' . . 121.3(12)
C21' N21' H21' . . 131.9(12)
C41' N31' C31' . . 120.31(13)
C41' N41' C51' . . 117.92(13)
C41' N41' H41' . . 117.3(12)
C51' N41' H41' . . 124.7(12)
C31' N51' H51C . . 122.7(13)
C31' N51' H51D . . 121.3(13)
H51C N51' H51D . . 115.9(18)
C41' N61' H61C . . 113.3(14)
C41' N61' H61D . . 115.7(13)
H61C N61' H61D . . 124.9(19)
N21' C11' N11' . . 113.34(13)
N21' C11' H11' . . 123.3
N11' C11' H11' . . 123.3
C51' C21' N21' . . 105.36(12)
C51' C21' C31' . . 119.85(13)
N21' C21' C31' . . 134.76(13)
N51' C31' N31' . . 118.97(13)
N51' C31' C21' . . 123.20(13)
N31' C31' C21' . . 117.83(13)
N61' C41' N31' . . 119.22(13)
N61' C41' N41' . . 117.34(13)
N31' C41' N41' . . 123.44(13)
N11' C51' N41' . . 128.10(13)
N11' C51' C21' . . 111.40(13)
N41' C51' C21' . . 120.47(13)
C22' C12' C32' . 2_465 119.58(13)
C22' C12' C42' . . 119.83(13)
C32' C12' C42' 2_465 . 120.56(13)
C32' C22' C12' . . 121.28(13)
C32' C22' H22' . . 119.4
C12' C22' H22' . . 119.4
C22' C32' C12' . 2_465 119.14(13)
C22' C32' C52' . . 117.98(13)
C12' C32' C52' 2_465 . 122.85(13)
O22' C42' O12' . . 124.37(14)
O22' C42' C12' . . 117.45(13)
O12' C42' C12' . . 118.18(13)
O42' C52' O32' . . 125.20(14)
O42' C52' C32' . . 118.24(13)
O32' C52' C32' . . 116.46(12)
Co1 O1W' H1WC . . 121.4(13)
Co1 O1W' H1WD . . 118.9(12)
H1WC O1W' H1WD . . 107.3(13)
Co1 O2W' H2WD . . 116.7(15)
Co1 O2W' H2WC . . 113.7(14)
H2WD O2W' H2WC . . 108.1(13)
H3WD O3W' H3WC . . 107.3(14)
H4WD O4W' H4WC . . 105.4(14)

loop_
_geom_bond_atom_site_label_1
_geom_bond_atom_site_label_2
_geom_bond_site_symmetry_2
_geom_bond_distance
_geom_bond_publ_flag
Co1 O2W . 2.0911(11) y
Co1 O2W' . 2.1007(11) y
Co1 O1W' . 2.1029(11) y
Co1 O1W . 2.1032(11) y
Co1 N11' . 2.1439(12) y
Co1 N11 . 2.1492(12) y
N11 C11 . 1.3429(19) ?
N11 C51 . 1.3608(18) ?
N21 C11 . 1.3375(19) ?
N21 C21 . 1.3836(19) ?
N21 H21 . 0.887(9) ?
N31 C41 . 1.3366(19) ?
N31 C31 . 1.3581(19) ?
N41 C41 . 1.3576(19) ?
N41 C51 . 1.3630(19) ?
N41 H41 . 0.869(9) ?
N51 C31 . 1.3223(19) ?
N51 H51A . 0.874(9) ?
N51 H51B . 0.873(9) ?
N61 C41 . 1.3325(19) ?
N61 H61A . 0.877(9) ?
N61 H61B . 0.877(9) ?
C11 H11 . 0.9500 ?
C21 C51 . 1.370(2) ?
C21 C31 . 1.413(2) ?
O12 C42 . 1.2617(18) ?
O22 C42 . 1.2552(18) ?
O32 C52 . 1.2610(18) ?
O42 C52 . 1.2543(17) ?
C12 C22 . 1.396(2) ?
C12 C32 2_756 1.401(2) ?
C12 C42 . 1.5049(19) ?
C22 C32 . 1.3894(19) ?
C22 H22 . 0.9500 ?
C32 C12 2_756 1.401(2) ?
C32 C52 . 1.5156(19) ?
O1W H1WA . 0.857(9) ?
O1W H1WB . 0.856(9) ?
O2W H2WB . 0.847(9) ?
O2W H2WA . 0.845(9) ?
O3W H3WB . 0.853(9) ?
O3W H3WA . 0.851(9) ?
O4W H4WB . 0.859(9) ?
O4W H4WA . 0.852(9) ?
N11' C11' . 1.3430(19) ?
N11' C51' . 1.3577(18) ?
N21' C11' . 1.3348(19) ?
N21' C21' . 1.3857(18) ?
N21' H21' . 0.869(9) ?
N31' C41' . 1.3385(19) ?
N31' C31' . 1.3570(19) ?
N41' C41' . 1.3555(19) ?
N41' C51' . 1.3643(19) ?
N41' H41' . 0.879(9) ?
N51' C31' . 1.3190(19) ?
N51' H51C . 0.861(9) ?
N51' H51D . 0.875(9) ?
N61' C41' . 1.3348(19) ?
N61' H61C . 0.875(9) ?
N61' H61D . 0.884(9) ?
C11' H11' . 0.9500 ?
C21' C51' . 1.374(2) ?
C21' C31' . 1.4178(19) ?
O12' C42' . 1.2650(19) ?
O22' C42' . 1.2448(18) ?
O32' C52' . 1.2634(18) ?
O42' C52' . 1.2537(18) ?
C12' C22' . 1.393(2) ?
C12' C32' 2_465 1.401(2) ?
C12' C42' . 1.5088(19) ?
C22' C32' . 1.390(2) ?
C22' H22' . 0.9500 ?
C32' C12' 2_465 1.401(2) ?
C32' C52' . 1.513(2) ?
O1W' H1WC . 0.846(9) ?
O1W' H1WD . 0.859(9) ?
O2W' H2WD . 0.855(9) ?
O2W' H2WC . 0.842(9) ?
O3W' H3WD . 0.845(9) ?
O3W' H3WC . 0.861(9) ?
O4W' H4WD . 0.863(9) ?
O4W' H4WC . 0.859(10) ?

loop_
_geom_hbond_atom_site_label_D
_geom_hbond_atom_site_label_H
_geom_hbond_atom_site_label_A
_geom_hbond_site_symmetry_A
_geom_hbond_distance_DH
_geom_hbond_distance_HA
_geom_hbond_distance_DA
_geom_hbond_angle_DHA
N21 H21 O12 1_465 0.887(9) 1.743(9) 2.6234(16) 171.7(17)
N41 H41 O32 . 0.869(9) 1.884(11) 2.7178(16) 160.4(17)
N51 H51A O42' 2_566 0.874(9) 2.171(14) 2.9214(16) 143.6(18)
N51 H51B O22 1_465 0.873(9) 1.940(10) 2.8096(17) 174.4(19)
N61 H61A O4W . 0.877(9) 2.216(15) 2.9832(18) 145.9(19)
N61 H61B O32 . 0.877(9) 2.241(14) 2.9980(17) 144.4(17)
O1W H1WA O3W' 2 0.857(9) 1.891(11) 2.7171(16) 161.4(18)
O1W H1WB O32 . 0.856(9) 1.860(9) 2.7002(15) 166.7(17)
O2W H2WA O42' 1_655 0.845(9) 2.039(14) 2.8052(16) 151(2)
O2W H2WB O42 . 0.847(9) 2.006(9) 2.8436(15) 169(2)
O3W H3WA N31 . 0.851(9) 2.050(9) 2.8924(17) 170.1(19)
O3W H3WB O12' 2_566 0.853(9) 2.464(9) 3.3134(17) 174(2)
O4W H4WA O42 2_656 0.852(9) 2.057(10) 2.8722(17) 160(2)
O4W H4WB O12' 2_566 0.859(9) 1.936(10) 2.7906(17) 173(2)
N21' H21' O12' 1_645 0.869(9) 1.844(10) 2.7008(17) 168.4(18)
N41' H41' O32' . 0.879(9) 1.893(10) 2.7529(16) 165.4(17)
N51' H51C O42 2_655 0.861(9) 2.280(15) 2.9786(17) 138.2(17)
N51' H51D O22' 1_645 0.875(9) 1.853(10) 2.7258(17) 176(2)
N61' H61C O4W' . 0.875(9) 2.149(13) 2.9643(19) 154.8(19)
N61' H61D O32' . 0.884(9) 2.428(15) 3.1500(17) 139.2(17)
O1W' H1WC O3W 2_666 0.846(9) 1.920(11) 2.7360(16) 161.9(19)
O1W' H1WD O32' . 0.859(9) 1.855(9) 2.7025(15) 169.0(17)
O2W' H2WC O22 2_656 0.842(9) 2.068(12) 2.8569(15) 155.8(18)
O2W' H2WD O42' . 0.855(9) 1.850(10) 2.6951(15) 169(2)
O3W' H3WC N31' . 0.861(9) 2.028(10) 2.8863(18) 175(2)
O3W' H3WD O4W' . 0.845(9) 2.318(18) 2.9470(19) 131.5(17)
O4W' H4WC O4W 1_554 0.859(10) 2.049(10) 2.903(2) 172(3)
O4W' H4WD O12 2_655 0.863(9) 1.937(10) 2.7886(18) 169(2)

loop_
_geom_torsion_atom_site_label_1
_geom_torsion_atom_site_label_2
_geom_torsion_atom_site_label_3
_geom_torsion_atom_site_label_4
_geom_torsion_site_symmetry_1
_geom_torsion_site_symmetry_4
_geom_torsion
O2W Co1 N11 C11 . . 134.45(12)
O2W' Co1 N11 C11 . . -50.33(12)
O1W' Co1 N11 C11 . . 41.67(12)
O1W Co1 N11 C11 . . -136.62(12)
O2W Co1 N11 C51 . . -60.57(13)
O2W' Co1 N11 C51 . . 114.65(13)
O1W' Co1 N11 C51 . . -153.35(13)
O1W Co1 N11 C51 . . 28.36(13)
C21 N21 C11 N11 . . 0.56(17)
C51 N11 C11 N21 . . -0.25(17)
Co1 N11 C11 N21 . . 168.27(10)
C11 N21 C21 C51 . . -0.62(16)
C11 N21 C21 C31 . . -172.40(16)
C41 N31 C31 N51 . . 178.66(14)
C41 N31 C31 C21 . . -0.4(2)
C51 C21 C31 N51 . . -178.09(14)
N21 C21 C31 N51 . . -7.2(3)
C51 C21 C31 N31 . . 0.9(2)
N21 C21 C31 N31 . . 171.81(15)
C31 N31 C41 N61 . . -178.16(13)
C31 N31 C41 N41 . . 2.9(2)
C51 N41 C41 N61 . . 175.31(14)
C51 N41 C41 N31 . . -5.8(2)
C11 N11 C51 N41 . . 177.22(15)
Co1 N11 C51 N41 . . 10.1(2)
C11 N11 C51 C21 . . -0.17(16)
Co1 N11 C51 C21 . . -167.31(11)
C41 N41 C51 N11 . . -171.06(14)
C41 N41 C51 C21 . . 6.1(2)
N21 C21 C51 N11 . . 0.50(17)
C31 C21 C51 N11 . . 173.73(13)
N21 C21 C51 N41 . . -177.11(13)
C31 C21 C51 N41 . . -3.9(2)
C32 C12 C22 C32 2_756 . -0.6(2)
C42 C12 C22 C32 . . 177.58(13)
C12 C22 C32 C12 . 2_756 0.6(2)
C12 C22 C32 C52 . . -174.68(13)
C22 C12 C42 O22 . . -154.07(14)
C32 C12 C42 O22 2_756 . 24.1(2)
C22 C12 C42 O12 . . 25.6(2)
C32 C12 C42 O12 2_756 . -156.31(14)
C22 C32 C52 O42 . . -73.66(18)
C12 C32 C52 O42 2_756 . 111.28(16)
C22 C32 C52 O32 . . 102.98(15)
C12 C32 C52 O32 2_756 . -72.08(18)
O2W Co1 N11' C11' . . 51.58(12)
O2W' Co1 N11' C11' . . -123.64(12)
O1W' Co1 N11' C11' . . 144.35(12)
O1W Co1 N11' C11' . . -37.36(12)
O2W Co1 N11' C51' . . -122.23(14)
O2W' Co1 N11' C51' . . 62.55(14)
O1W' Co1 N11' C51' . . -29.47(14)
O1W Co1 N11' C51' . . 148.83(14)
C21' N21' C11' N11' . . -0.05(17)
C51' N11' C11' N21' . . -0.26(17)
Co1 N11' C11' N21' . . -175.69(10)
C11' N21' C21' C51' . . 0.34(16)
C11' N21' C21' C31' . . 178.11(16)
C41' N31' C31' N51' . . -179.30(14)
C41' N31' C31' C21' . . 0.3(2)
C51' C21' C31' N51' . . -178.64(14)
N21' C21' C31' N51' . . 3.8(3)
C51' C21' C31' N31' . . 1.8(2)
N21' C21' C31' N31' . . -175.69(15)
C31' N31' C41' N61' . . 176.53(13)
C31' N31' C41' N41' . . -3.8(2)
C51' N41' C41' N61' . . -175.25(13)
C51' N41' C41' N31' . . 5.1(2)
C11' N11' C51' N41' . . -177.53(15)
Co1 N11' C51' N41' . . -2.9(2)
C11' N11' C51' C21' . . 0.48(17)
Co1 N11' C51' C21' . . 175.09(11)
C41' N41' C51' N11' . . 175.04(14)
C41' N41' C51' C21' . . -2.8(2)
N21' C21' C51' N11' . . -0.52(17)
C31' C21' C51' N11' . . -178.70(13)
N21' C21' C51' N41' . . 177.66(13)
C31' C21' C51' N41' . . -0.5(2)
C32' C12' C22' C32' 2_465 . 0.3(2)
C42' C12' C22' C32' . . -177.70(13)
C12' C22' C32' C12' . 2_465 -0.3(2)
C12' C22' C32' C52' . . 177.67(13)
C22' C12' C42' O22' . . 159.42(14)
C32' C12' C42' O22' 2_465 . -18.5(2)
C22' C12' C42' O12' . . -20.7(2)
C32' C12' C42' O12' 2_465 . 161.33(14)
C22' C32' C52' O42' . . 78.88(18)
C12' C32' C52' O42' 2_465 . -103.25(17)
C22' C32' C52' O32' . . -97.61(16)
C12' C32' C52' O32' 2_465 . 80.26(18)
